data_7051861
loop_
_publ_author_name
'le Roex, Tanya'
'Nassimbeni, Luigi R.'
'Weber, Edwin'

_publ_section_title
;
 Selectivity and structure of mixed guest clathrates
;
_journal_issue 5
_journal_name_full 'New Journal of Chemistry'
_journal_page_first 856
_journal_paper_doi 10.1039/b718397f
_journal_volume 32
_journal_year 2008
_chemical_formula_moiety 'C28 H18 O2. 2(C2 H6 O)'
_chemical_formula_sum 'C32 H30 O4'
_chemical_formula_weight 478.56
_chemical_name_common none
_chemical_name_systematic
;
9,9'-(ethyne-1,2-diyl)difluoren-9-ol). 2(ethanol)
clathrate

;
_space_group_IT_number 14
_symmetry_cell_setting monoclinic
_symmetry_space_group_name_Hall '-P 2yn'
_symmetry_space_group_name_H-M 'P 1 21/n 1'
_atom_sites_solution_hydrogens geom
_atom_sites_solution_primary direct
_atom_sites_solution_secondary difmap
_audit_creation_method SHELXL-97
_cell_angle_alpha 90.00
_cell_angle_beta 91.77(3)
_cell_angle_gamma 90.00
_cell_formula_units_Z 4
_cell_length_a 9.755(2)
_cell_length_b 10.638(2)
_cell_length_c 24.811(5)
_cell_measurement_reflns_used 19295
_cell_measurement_temperature 173(2)
_cell_measurement_theta_max 24.41
_cell_measurement_theta_min 1.02
_cell_volume 2573.5(9)
_computing_cell_refinement 'Collect (Nonius, 2000)'
_computing_data_collection 'Collect (Nonius, 2000)'
_computing_data_reduction 'Collect (Nonius, 2000)'
_computing_molecular_graphics 'XSEED, a graphical interface to SHELX(1999)'
_computing_publication_material 'SHELXL-97 (Sheldrick, 1997)'
_computing_structure_refinement 'SHELXL-97 (Sheldrick, 1997)'
_computing_structure_solution 'SHELXS-97 (Sheldrick, 1990)'
_diffrn_ambient_temperature 173(2)
_diffrn_measured_fraction_theta_full 0.987
_diffrn_measured_fraction_theta_max 0.987
_diffrn_measurement_device_type 'Nonius Kappa CCD'
_diffrn_measurement_method 'combination of phi and omega'
_diffrn_radiation_monochromator graphite
_diffrn_radiation_source 'fine-focus sealed tube'
_diffrn_radiation_type MoK\a
_diffrn_radiation_wavelength 0.71073
_diffrn_reflns_av_R_equivalents 0.0713
_diffrn_reflns_av_sigmaI/netI 0.1012
_diffrn_reflns_limit_h_max 11
_diffrn_reflns_limit_h_min -11
_diffrn_reflns_limit_k_max 12
_diffrn_reflns_limit_k_min -12
_diffrn_reflns_limit_l_max 28
_diffrn_reflns_limit_l_min -28
_diffrn_reflns_number 7587
_diffrn_reflns_theta_full 24.47
_diffrn_reflns_theta_max 24.47
_diffrn_reflns_theta_min 2.52
_exptl_absorpt_coefficient_mu 0.080
_exptl_absorpt_correction_type none
_exptl_crystal_colour colourless
_exptl_crystal_density_diffrn 1.235
_exptl_crystal_density_meas ?
_exptl_crystal_density_method .
_exptl_crystal_description 'clear plates'
_exptl_crystal_F_000 1016
_exptl_crystal_size_max 0.22
_exptl_crystal_size_mid 0.20
_exptl_crystal_size_min 0.12
_refine_diff_density_max 0.381
_refine_diff_density_min -0.419
_refine_diff_density_rms 0.045
_refine_ls_extinction_method none
_refine_ls_goodness_of_fit_ref 1.071
_refine_ls_hydrogen_treatment mixed
_refine_ls_matrix_type full
_refine_ls_number_parameters 345
_refine_ls_number_reflns 4220
_refine_ls_number_restraints 5
_refine_ls_restrained_S_all 1.075
_refine_ls_R_factor_all 0.1596
_refine_ls_R_factor_gt 0.0762
_refine_ls_shift/su_max 0.006
_refine_ls_shift/su_mean 0.000
_refine_ls_structure_factor_coef Fsqd
_refine_ls_weighting_details 'calc w=1/[\s^2^(Fo^2^)+(0.0966P)^2^+0.9023P] where P=(Fo^2^+2Fc^2^)/3'
_refine_ls_weighting_scheme calc
_refine_ls_wR_factor_gt 0.1885
_refine_ls_wR_factor_ref 0.2210
_reflns_number_gt 2123
_reflns_number_total 4220
_reflns_threshold_expression >2sigma(I)
_cod_data_source_file b718397f.txt
_cod_data_source_block c:\H2.2EtOH
_cod_original_sg_symbol_H-M P21/n
_cod_database_code 7051861

loop_
_symmetry_equiv_pos_as_xyz
'x, y, z'
'-x+1/2, y+1/2, -z+1/2'
'-x, -y, -z'
'x-1/2, -y-1/2, z-1/2'

loop_
_atom_site_label
_atom_site_type_symbol
_atom_site_fract_x
_atom_site_fract_y
_atom_site_fract_z
_atom_site_U_iso_or_equiv
_atom_site_adp_type
_atom_site_occupancy
_atom_site_symmetry_multiplicity
_atom_site_calc_flag
_atom_site_refinement_flags
_atom_site_disorder_assembly
_atom_site_disorder_group
C1 C 0.8476(4) 0.1557(6) 0.10050(16) 0.0822(19) Uani 1 1 d . . .
H1 H 0.9061 0.2169 0.1170 0.099 Uiso 1 1 calc R . .
C2 C 0.8953(5) 0.0766(7) 0.06056(19) 0.097(2) Uani 1 1 d . . .
H2 H 0.9876 0.0833 0.0498 0.116 Uiso 1 1 calc R . .
C3 C 0.8083(6) -0.0130(6) 0.03595(18) 0.091(2) Uani 1 1 d . . .
H3 H 0.8421 -0.0665 0.0087 0.109 Uiso 1 1 calc R . .
C4 C 0.6763(5) -0.0237(5) 0.05076(15) 0.0767(16) Uani 1 1 d . . .
H4 H 0.6177 -0.0841 0.0338 0.092 Uiso 1 1 calc R . .
C5 C 0.3710(4) -0.0020(5) 0.10335(15) 0.0653(15) Uani 1 1 d . . .
H5 H 0.3669 -0.0655 0.0764 0.078 Uiso 1 1 calc R . .
C6 C 0.2558(4) 0.0272(5) 0.13163(17) 0.0685(15) Uani 1 1 d . . .
H6 H 0.1731 -0.0178 0.1246 0.082 Uiso 1 1 calc R . .
C7 C 0.2595(4) 0.1214(5) 0.17014(16) 0.0711(16) Uani 1 1 d . . .
H7 H 0.1791 0.1415 0.1890 0.085 Uiso 1 1 calc R . .
C8 C 0.3799(4) 0.1866(4) 0.18131(15) 0.0614(15) Uani 1 1 d . . .
H8 H 0.3829 0.2508 0.2079 0.074 Uiso 1 1 calc R . .
O9 O 0.6935(3) 0.1919(3) 0.21111(9) 0.0664(13) Uani 1 1 d D . .
C9 C 0.6368(4) 0.2160(5) 0.15789(13) 0.0584(15) Uani 1 1 d . . .
H9 H 0.7842(19) 0.215(5) 0.213(2) 0.12(2) Uiso 1 1 d D . .
C10 C 0.6311(4) 0.3500(6) 0.14617(14) 0.0567(15) Uani 1 1 d . . .
C11 C 0.6218(4) 0.4584(6) 0.13343(14) 0.0585(16) Uani 1 1 d . . .
O12 O 0.6536(3) 0.6755(3) 0.15699(9) 0.0684(13) Uani 1 1 d D . .
C12 C 0.6056(4) 0.5909(5) 0.11594(13) 0.0569(15) Uani 1 1 d . . .
H12 H 0.7515(12) 0.680(4) 0.1614(16) 0.082(14) Uiso 1 1 d D . .
C13 C 0.3459(4) 0.6249(5) 0.13452(15) 0.0735(17) Uani 1 1 d . . .
H13 H 0.3564 0.6024 0.1715 0.088 Uiso 1 1 calc R . .
C14 C 0.2197(4) 0.6602(5) 0.11338(17) 0.0751(17) Uani 1 1 d . . .
H14 H 0.1422 0.6610 0.1357 0.090 Uiso 1 1 calc R . .
C15 C 0.2053(4) 0.6946(5) 0.05946(17) 0.0743(17) Uani 1 1 d . . .
H15 H 0.1181 0.7203 0.0454 0.089 Uiso 1 1 calc R . .
C16 C 0.3154(4) 0.6918(4) 0.02628(15) 0.0670(16) Uani 1 1 d . . .
H16 H 0.3041 0.7134 -0.0107 0.080 Uiso 1 1 calc R . .
C17 C 0.6176(4) 0.6715(4) -0.02955(14) 0.0615(15) Uani 1 1 d . . .
H17 H 0.5521 0.6953 -0.0568 0.074 Uiso 1 1 calc R . .
C18 C 0.7545(4) 0.6589(4) -0.04147(14) 0.0640(15) Uani 1 1 d . . .
H18 H 0.7832 0.6743 -0.0771 0.077 Uiso 1 1 calc R . .
C19 C 0.8496(4) 0.6240(5) -0.00204(14) 0.0636(15) Uani 1 1 d . . .
H19 H 0.9434 0.6161 -0.0107 0.076 Uiso 1 1 calc R . .
C20 C 0.8094(4) 0.6004(4) 0.05021(13) 0.0612(15) Uani 1 1 d . . .
H20 H 0.8752 0.5765 0.0773 0.073 Uiso 1 1 calc R . .
C1A C 0.7135(4) 0.1433(5) 0.11562(13) 0.0656(16) Uani 1 1 d . . .
C4A C 0.6271(4) 0.0536(5) 0.09071(14) 0.0652(15) Uani 1 1 d . . .
C5A C 0.4915(4) 0.0608(4) 0.11408(14) 0.0610(15) Uani 1 1 d . . .
C8A C 0.4954(4) 0.1569(4) 0.15314(13) 0.0590(15) Uani 1 1 d . . .
C13A C 0.4565(4) 0.6227(5) 0.10160(13) 0.0595(14) Uani 1 1 d . . .
C16A C 0.4424(4) 0.6575(4) 0.04719(13) 0.0584(15) Uani 1 1 d . . .
C17A C 0.5768(4) 0.6488(4) 0.02300(13) 0.0591(15) Uani 1 1 d . . .
C20A C 0.6743(4) 0.6120(4) 0.06227(13) 0.0567(14) Uani 1 1 d . . .
O1G O 0.9506(3) 0.2481(4) 0.24674(11) 0.0780(13) Uani 1 1 d D . .
C1G C 0.9922(6) 0.3767(6) 0.2530(2) 0.110(2) Uani 1 1 d . . .
H1GA H 0.9110 0.4283 0.2613 0.132 Uiso 1 1 calc R . .
H1GB H 1.0583 0.3832 0.2840 0.132 Uiso 1 1 calc R . .
C2G C 1.0534(8) 0.4254(6) 0.2065(2) 0.140(3) Uani 1 1 d . . .
H2GA H 1.1352 0.3761 0.1986 0.210 Uiso 1 1 calc R . .
H2GB H 1.0795 0.5133 0.2128 0.210 Uiso 1 1 calc R . .
H2GC H 0.9879 0.4206 0.1758 0.210 Uiso 1 1 calc R . .
O3G O 0.9117(3) 0.7167(4) 0.18885(11) 0.0715(13) Uani 1 1 d D . .
C3G C 0.9206(8) 0.8492(8) 0.1766(2) 0.149(3) Uani 1 1 d D . .
H3GA H 0.9825 0.8556 0.1458 0.179 Uiso 1 1 calc R . .
H3GB H 0.8284 0.8737 0.1625 0.179 Uiso 1 1 calc R . .
C4G C 0.9606(9) 0.9425(6) 0.2117(2) 0.144(3) Uani 1 1 d D . .
H4GA H 0.9119 0.9330 0.2455 0.215 Uiso 1 1 calc R . .
H4GB H 0.9388 1.0246 0.1957 0.215 Uiso 1 1 calc R . .
H4GC H 1.0596 0.9366 0.2192 0.215 Uiso 1 1 calc R . .
H3G H 0.877(9) 0.702(9) 0.2241(16) 0.25(4) Uiso 1 1 d D . .
H1G H 0.913(6) 0.225(6) 0.2808(13) 0.16(3) Uiso 1 1 d D . .

loop_
_atom_site_aniso_label
_atom_site_aniso_U_11
_atom_site_aniso_U_22
_atom_site_aniso_U_33
_atom_site_aniso_U_23
_atom_site_aniso_U_13
_atom_site_aniso_U_12
C1 0.056(3) 0.161(5) 0.030(2) 0.011(3) 0.000(2) 0.012(3)
C2 0.072(3) 0.181(6) 0.039(3) 0.025(3) 0.020(2) 0.029(4)
C3 0.099(4) 0.137(5) 0.039(3) 0.008(3) 0.017(3) 0.031(4)
C4 0.091(4) 0.105(4) 0.034(2) 0.003(3) 0.010(2) 0.011(3)
C5 0.060(3) 0.098(4) 0.037(2) 0.006(2) -0.011(2) -0.006(3)
C6 0.061(3) 0.096(4) 0.048(3) 0.009(3) -0.010(2) -0.007(3)
C7 0.045(3) 0.117(4) 0.051(3) 0.005(3) -0.0042(19) -0.002(3)
C8 0.044(3) 0.102(4) 0.038(2) 0.004(2) -0.0048(19) -0.002(2)
O9 0.0518(19) 0.124(3) 0.0228(15) 0.0034(14) -0.0095(11) 0.0062(18)
C9 0.041(2) 0.110(4) 0.024(2) 0.006(2) -0.0042(16) -0.001(2)
C10 0.039(3) 0.108(5) 0.022(2) 0.005(3) -0.0051(16) -0.014(3)
C11 0.035(2) 0.119(5) 0.021(2) 0.004(3) 0.0003(16) -0.024(3)
O12 0.0500(19) 0.127(3) 0.0281(16) -0.0080(15) -0.0082(12) -0.0130(17)
C12 0.043(2) 0.102(4) 0.025(2) -0.001(2) -0.0050(16) -0.020(2)
C13 0.047(3) 0.134(5) 0.039(2) 0.005(3) -0.0071(19) -0.019(3)
C14 0.046(3) 0.125(5) 0.054(3) 0.003(3) -0.002(2) -0.016(3)
C15 0.050(3) 0.117(5) 0.054(3) 0.006(3) -0.016(2) -0.013(3)
C16 0.059(3) 0.105(4) 0.036(2) 0.001(2) -0.015(2) -0.016(2)
C17 0.066(3) 0.088(4) 0.029(2) 0.001(2) -0.0113(19) -0.014(2)
C18 0.063(3) 0.100(4) 0.029(2) -0.002(2) -0.0021(19) -0.023(2)
C19 0.053(2) 0.100(4) 0.038(2) -0.006(2) -0.0010(18) -0.015(2)
C20 0.050(3) 0.102(4) 0.031(2) -0.001(2) -0.0082(17) -0.012(2)
C1A 0.051(3) 0.124(4) 0.022(2) 0.011(2) -0.0023(18) 0.009(3)
C4A 0.065(3) 0.107(4) 0.022(2) 0.006(2) -0.001(2) 0.011(3)
C5A 0.062(3) 0.094(4) 0.027(2) 0.005(2) -0.0059(19) 0.006(2)
C8A 0.044(3) 0.110(4) 0.023(2) 0.006(2) -0.0052(17) 0.003(2)
C13A 0.042(2) 0.102(4) 0.034(2) -0.002(2) -0.0071(17) -0.013(2)
C16A 0.049(3) 0.096(4) 0.030(2) 0.004(2) -0.0104(17) -0.012(2)
C17A 0.052(3) 0.100(4) 0.025(2) 0.000(2) -0.0091(17) -0.019(2)
C20A 0.041(2) 0.097(4) 0.031(2) -0.002(2) -0.0056(16) -0.013(2)
O1G 0.070(2) 0.117(3) 0.0479(19) -0.0198(18) 0.0130(15) -0.0250(19)
C1G 0.121(5) 0.120(6) 0.091(4) -0.044(4) 0.040(3) -0.034(4)
C2G 0.205(7) 0.098(5) 0.123(5) -0.008(4) 0.095(5) -0.015(5)
O3G 0.0511(19) 0.118(3) 0.0454(19) 0.0146(18) -0.0004(13) -0.0102(17)
C3G 0.220(8) 0.173(8) 0.053(3) 0.038(4) -0.028(4) -0.126(6)
C4G 0.244(9) 0.103(5) 0.087(4) 0.001(4) 0.071(5) 0.014(6)

loop_
_atom_type_symbol
_atom_type_description
_atom_type_scat_dispersion_real
_atom_type_scat_dispersion_imag
_atom_type_scat_source
C C 0.0033 0.0016 'International Tables Vol C Tables 4.2.6.8 and 6.1.1.4'
H H 0.0000 0.0000 'International Tables Vol C Tables 4.2.6.8 and 6.1.1.4'
O O 0.0106 0.0060 'International Tables Vol C Tables 4.2.6.8 and 6.1.1.4'

loop_
_geom_angle_atom_site_label_1
_geom_angle_atom_site_label_2
_geom_angle_atom_site_label_3
_geom_angle
_geom_angle_site_symmetry_1
_geom_angle_site_symmetry_3
_geom_angle_publ_flag
C1A C1 C2 118.5(5) . . ?
C1 C2 C3 120.7(5) . . ?
C4 C3 C2 120.4(5) . . ?
C3 C4 C4A 119.8(5) . . ?
C5A C5 C6 119.9(4) . . ?
C5 C6 C7 120.6(4) . . ?
C8 C7 C6 120.3(4) . . ?
C8A C8 C7 119.0(4) . . ?
O9 C9 C10 111.6(4) . . ?
O9 C9 C8A 108.7(3) . . ?
C10 C9 C8A 111.2(3) . . ?
O9 C9 C1A 111.1(3) . . ?
C10 C9 C1A 112.2(3) . . ?
C8A C9 C1A 101.6(4) . . ?
C11 C10 C9 175.7(4) . . ?
C10 C11 C12 177.5(4) . . ?
O12 C12 C11 111.2(3) . . ?
O12 C12 C13A 108.4(3) . . ?
C11 C12 C13A 111.8(3) . . ?
O12 C12 C20A 112.8(3) . . ?
C11 C12 C20A 110.5(4) . . ?
C13A C12 C20A 101.8(3) . . ?
C13A C13 C14 119.2(4) . . ?
C13 C14 C15 120.1(4) . . ?
C16 C15 C14 120.9(4) . . ?
C15 C16 C16A 119.4(4) . . ?
C18 C17 C17A 119.2(3) . . ?
C19 C18 C17 120.5(3) . . ?
C18 C19 C20 120.5(4) . . ?
C20A C20 C19 119.4(3) . . ?
C1 C1A C4A 120.5(4) . . ?
C1 C1A C9 129.1(4) . . ?
C4A C1A C9 110.4(3) . . ?
C4 C4A C1A 120.1(4) . . ?
C4 C4A C5A 130.7(4) . . ?
C1A C4A C5A 109.1(4) . . ?
C5 C5A C8A 119.5(4) . . ?
C5 C5A C4A 132.7(4) . . ?
C8A C5A C4A 107.8(4) . . ?
C8 C8A C5A 120.6(4) . . ?
C8 C8A C9 128.3(4) . . ?
C5A C8A C9 111.1(3) . . ?
C13 C13A C16A 120.8(4) . . ?
C13 C13A C12 128.8(3) . . ?
C16A C13A C12 110.3(3) . . ?
C16 C16A C13A 119.5(4) . . ?
C16 C16A C17A 132.1(3) . . ?
C13A C16A C17A 108.4(3) . . ?
C17 C17A C20A 119.5(4) . . ?
C17 C17A C16A 131.1(3) . . ?
C20A C17A C16A 109.4(3) . . ?
C20 C20A C17A 120.9(3) . . ?
C20 C20A C12 129.1(3) . . ?
C17A C20A C12 110.0(3) . . ?
C2G C1G O1G 112.7(4) . . ?
C4G C3G O3G 126.2(5) . . ?

loop_
_geom_bond_atom_site_label_1
_geom_bond_atom_site_label_2
_geom_bond_distance
_geom_bond_site_symmetry_2
_geom_bond_publ_flag
C1 C1A 1.378(6) . ?
C1 C2 1.391(7) . ?
C2 C3 1.403(7) . ?
C3 C4 1.354(7) . ?
C4 C4A 1.385(6) . ?
C5 C5A 1.371(6) . ?
C5 C6 1.378(6) . ?
C6 C7 1.385(6) . ?
C7 C8 1.384(6) . ?
C8 C8A 1.381(5) . ?
O9 C9 1.439(4) . ?
C9 C10 1.456(7) . ?
C9 C8A 1.517(5) . ?
C9 C1A 1.519(6) . ?
C10 C11 1.199(7) . ?
C11 C12 1.482(7) . ?
O12 C12 1.427(4) . ?
C12 C13A 1.525(5) . ?
C12 C20A 1.525(5) . ?
C13 C13A 1.374(5) . ?
C13 C14 1.375(6) . ?
C14 C15 1.390(6) . ?
C15 C16 1.374(6) . ?
C16 C16A 1.377(5) . ?
C17 C18 1.384(5) . ?
C17 C17A 1.396(5) . ?
C18 C19 1.378(5) . ?
C19 C20 1.389(5) . ?
C20 C20A 1.366(5) . ?
C1A C4A 1.404(6) . ?
C4A C5A 1.463(6) . ?
C5A C8A 1.408(6) . ?
C13A C16A 1.402(5) . ?
C16A C17A 1.461(5) . ?
C17A C20A 1.396(5) . ?
O1G C1G 1.434(6) . ?
C1G C2G 1.415(7) . ?
O3G C3G 1.446(8) . ?
C3G C4G 1.370(4) . ?

loop_
_geom_hbond_atom_site_label_D
_geom_hbond_atom_site_label_H
_geom_hbond_atom_site_label_A
_geom_hbond_distance_DH
_geom_hbond_distance_HA
_geom_hbond_distance_DA
_geom_hbond_angle_DHA
_geom_hbond_site_symmetry_A
O9 H9 O1G 0.917(10) 1.84(2) 2.700(4) 156(5) .
O12 H12 O3G 0.959(10) 1.731(18) 2.652(4) 160(4) .
O1G H1G O12 0.963(10) 1.774(12) 2.736(4) 178(6) 2_645
O3G H3G O9 0.961(10) 1.771(15) 2.728(4) 173(9) 2_655

loop_
_geom_torsion_atom_site_label_1
_geom_torsion_atom_site_label_2
_geom_torsion_atom_site_label_3
_geom_torsion_atom_site_label_4
_geom_torsion
_geom_torsion_site_symmetry_1
_geom_torsion_site_symmetry_2
_geom_torsion_site_symmetry_3
_geom_torsion_site_symmetry_4
_geom_torsion_publ_flag
C1A C1 C2 C3 0.6(7) . . . . ?
C1 C2 C3 C4 0.0(7) . . . . ?
C2 C3 C4 C4A -0.4(7) . . . . ?
C5A C5 C6 C7 1.4(6) . . . . ?
C5 C6 C7 C8 -0.9(6) . . . . ?
C6 C7 C8 C8A 0.6(6) . . . . ?
C13A C13 C14 C15 -0.8(7) . . . . ?
C13 C14 C15 C16 1.2(7) . . . . ?
C14 C15 C16 C16A -1.6(7) . . . . ?
C17A C17 C18 C19 0.2(6) . . . . ?
C17 C18 C19 C20 0.3(7) . . . . ?
C18 C19 C20 C20A 0.0(7) . . . . ?
C2 C1 C1A C4A -0.7(6) . . . . ?
C2 C1 C1A C9 179.5(4) . . . . ?
O9 C9 C1A C1 -65.4(6) . . . . ?
C10 C9 C1A C1 60.3(5) . . . . ?
C8A C9 C1A C1 179.1(4) . . . . ?
O9 C9 C1A C4A 114.8(4) . . . . ?
C10 C9 C1A C4A -119.5(4) . . . . ?
C8A C9 C1A C4A -0.7(4) . . . . ?
C3 C4 C4A C1A 0.3(6) . . . . ?
C3 C4 C4A C5A -179.6(4) . . . . ?
C1 C1A C4A C4 0.3(6) . . . . ?
C9 C1A C4A C4 -179.9(4) . . . . ?
C1 C1A C4A C5A -179.8(4) . . . . ?
C9 C1A C4A C5A 0.1(5) . . . . ?
C6 C5 C5A C8A -1.5(6) . . . . ?
C6 C5 C5A C4A -178.4(4) . . . . ?
C4 C4A C5A C5 -2.3(7) . . . . ?
C1A C4A C5A C5 177.8(4) . . . . ?
C4 C4A C5A C8A -179.4(4) . . . . ?
C1A C4A C5A C8A 0.7(4) . . . . ?
C7 C8 C8A C5A -0.7(6) . . . . ?
C7 C8 C8A C9 179.2(4) . . . . ?
C5 C5A C8A C8 1.2(6) . . . . ?
C4A C5A C8A C8 178.8(4) . . . . ?
C5 C5A C8A C9 -178.7(4) . . . . ?
C4A C5A C8A C9 -1.1(4) . . . . ?
O9 C9 C8A C8 64.0(6) . . . . ?
C10 C9 C8A C8 -59.3(5) . . . . ?
C1A C9 C8A C8 -178.8(4) . . . . ?
O9 C9 C8A C5A -116.1(4) . . . . ?
C10 C9 C8A C5A 120.6(4) . . . . ?
C1A C9 C8A C5A 1.1(4) . . . . ?
C14 C13 C13A C16A 0.9(7) . . . . ?
C14 C13 C13A C12 178.1(5) . . . . ?
O12 C12 C13A C13 -58.5(6) . . . . ?
C11 C12 C13A C13 64.4(6) . . . . ?
C20A C12 C13A C13 -177.6(5) . . . . ?
O12 C12 C13A C16A 119.0(4) . . . . ?
C11 C12 C13A C16A -118.1(4) . . . . ?
C20A C12 C13A C16A -0.1(5) . . . . ?
C15 C16 C16A C13A 1.7(7) . . . . ?
C15 C16 C16A C17A -178.3(4) . . . . ?
C13 C13A C16A C16 -1.3(7) . . . . ?
C12 C13A C16A C16 -179.0(4) . . . . ?
C13 C13A C16A C17A 178.7(4) . . . . ?
C12 C13A C16A C17A 1.0(5) . . . . ?
C18 C17 C17A C20A -1.0(6) . . . . ?
C18 C17 C17A C16A 178.3(4) . . . . ?
C16 C16A C17A C17 -0.9(8) . . . . ?
C13A C16A C17A C17 179.2(5) . . . . ?
C16 C16A C17A C20A 178.5(5) . . . . ?
C13A C16A C17A C20A -1.5(5) . . . . ?
C19 C20 C20A C17A -0.9(7) . . . . ?
C19 C20 C20A C12 179.8(5) . . . . ?
C17 C17A C20A C20 1.4(7) . . . . ?
C16A C17A C20A C20 -178.1(4) . . . . ?
C17 C17A C20A C12 -179.2(4) . . . . ?
C16A C17A C20A C12 1.4(5) . . . . ?
O12 C12 C20A C20 62.7(6) . . . . ?
C11 C12 C20A C20 -62.4(5) . . . . ?
C13A C12 C20A C20 178.7(4) . . . . ?
O12 C12 C20A C17A -116.8(4) . . . . ?
C11 C12 C20A C17A 118.2(4) . . . . ?
C13A C12 C20A C17A -0.8(5) . . . . ?

loop_
_cod_related_entry_id
_cod_related_entry_database
_cod_related_entry_code
1 ChemSpider 21117797
